data_2011162
loop_
_publ_author_name
'Chandramohan, Kattamuri'
'Ravikumar, Krishnan'
'Rajendar, Shenigarapu'

_publ_section_title
;
 <i>N</i>-(3-Iodopropyl)phthalimide
;
_journal_issue 7
_journal_name_full 'Acta Crystallographica Section C'
_journal_page_first e298
_journal_page_last e299
_journal_paper_doi 10.1107/S0108270100007691
_journal_volume 56
_journal_year 2000
_chemical_formula_moiety 'C11 H10 I N O2'
_chemical_formula_sum 'C11 H10 I N O2'
_chemical_formula_weight 315.10
_chemical_name_systematic
;
Phthalimido-3-iodo propane
;
_space_group_IT_number 14
_symmetry_cell_setting monoclinic
_symmetry_space_group_name_Hall '-P 2ybc'
_symmetry_space_group_name_H-M 'P 1 21/c 1'
_cell_angle_alpha 90.00
_cell_angle_beta 109.950(10)
_cell_angle_gamma 90.00
_cell_formula_units_Z 4
_cell_length_a 7.5820(10)
_cell_length_b 19.190(3)
_cell_length_c 8.1430(10)
_cell_measurement_reflns_used 25
_cell_measurement_temperature 293(2)
_cell_measurement_theta_max 16
_cell_measurement_theta_min 7
_cell_volume 1113.7(3)
_computing_cell_refinement 'SHELXTL-Plus (Sheldrick, 1991)'
_computing_data_collection 'P3 Diffractometer Program (Siemens, 1991)'
_computing_data_reduction SHELXTL-Plus
_computing_publication_material SHELXL93
_computing_structure_refinement 'SHELXL93 (Sheldrick, 1993)'
_computing_structure_solution SHELXTL-Plus
_diffrn_ambient_temperature 293(2)
_diffrn_measurement_device 'Siemens R3m/V'
_diffrn_measurement_method \w/2\q
_diffrn_radiation_monochromator graphite
_diffrn_radiation_source 'fine-focus sealed tube'
_diffrn_radiation_type MoK\a
_diffrn_radiation_wavelength .71073
_diffrn_reflns_av_R_equivalents .023
_diffrn_reflns_av_sigmaI/netI .0250
_diffrn_reflns_limit_h_max 9
_diffrn_reflns_limit_h_min 0
_diffrn_reflns_limit_k_max 22
_diffrn_reflns_limit_k_min 0
_diffrn_reflns_limit_l_max 9
_diffrn_reflns_limit_l_min -10
_diffrn_reflns_number 2350
_diffrn_reflns_theta_max 26.04
_diffrn_reflns_theta_min 2.12
_diffrn_standards_decay_% <=1
_diffrn_standards_interval_count 98
_diffrn_standards_number 2
_exptl_absorpt_coefficient_mu 2.854
_exptl_absorpt_correction_T_max .589
_exptl_absorpt_correction_T_min .560
_exptl_absorpt_correction_type multi-scan
_exptl_absorpt_process_details '(Sheldrick, 1991)'
_exptl_crystal_colour colourless
_exptl_crystal_density_diffrn 1.879
_exptl_crystal_density_meas ?
_exptl_crystal_density_method none
_exptl_crystal_description 'Transparent cubes'
_exptl_crystal_F_000 608
_exptl_crystal_size_max .18
_exptl_crystal_size_mid .18
_exptl_crystal_size_min .18
_refine_diff_density_max .364
_refine_diff_density_min -.296
_refine_ls_extinction_coef none
_refine_ls_extinction_method none
_refine_ls_goodness_of_fit_all 1.139
_refine_ls_goodness_of_fit_ref 1.183
_refine_ls_hydrogen_treatment constr
_refine_ls_matrix_type full
_refine_ls_number_parameters 136
_refine_ls_number_reflns 2186
_refine_ls_number_restraints 0
_refine_ls_restrained_S_all 1.139
_refine_ls_restrained_S_obs 1.183
_refine_ls_R_factor_all .048
_refine_ls_R_factor_gt .036
_refine_ls_shift/esd_mean .000
_refine_ls_shift/su_max <0.001
_refine_ls_structure_factor_coef Fsqd
_refine_ls_weighting_details 'w = 1/[\s^2^(Fo^2^)+(0.0440P)^2^+1.5252P] where P = (Fo^2^+2Fc^2^)/3'
_refine_ls_weighting_scheme calc
_refine_ls_wR_factor_all .099
_refine_ls_wR_factor_ref .092
_reflns_number_gt 1784
_reflns_number_total 2186
_reflns_threshold_expression I>2\s(I)
_cod_data_source_file qa0309.cif
_cod_data_source_block I
_cod_depositor_comments
;
The following automatic conversions were performed:
'_symmetry_cell_setting' value 'Monoclinic' changed to 'monoclinic'
according to '/home/saulius/struct/CIF-dictionaries/cif_core.dic'
dictionary named 'cif_core.dic' version 2.4.1 from 2010-06-29.

Automatic conversion script
Id: cif_fix_enum 1527 2010-12-29 10:47:43Z saulius 

The following automatic conversions were performed:

'_symmetry_cell_setting' value 'Monoclinic' changed to 'monoclinic'
according to /home/saulius/struct/CIF-dictionaries/cif_core.dic
dictionary named 'cif_core.dic' version 2.4.1 from 2010-06-29.

Automatic conversion script
Id: cif_fix_values 1715 2011-07-08 13:25:40Z adriana 

The following automatic conversions were performed:

'_exptl_crystal_density_meas' value 'not measured' was changed to '?'
- the value is perceived as not measured.

Automatic conversion script
Id: cif_fix_values 3008 2015-01-20 13:52:24Z robertas 

The following automatic conversions were performed:

'_refine_ls_weighting_scheme' value 'calc w =
1/[\s^2^(Fo^2^)+(0.0440P)^2^+1.5252P] where P = (Fo^2^+2Fc^2^)/3' was
changed to 'calc'. New tag '_refine_ls_weighting_details' was
created. The value of the new tag was set to 'w =
1/[\s^2^(Fo^2^)+(0.0440P)^2^+1.5252P] where P = (Fo^2^+2Fc^2^)/3'.

Automatic conversion script
Id: cif_fix_values 3143 2015-03-26 13:38:13Z robertas 
;
_cod_original_sg_symbol_H-M 'P 21/c'
_cod_database_code 2011162
_cod_database_fobs_code 2011162

loop_
_symmetry_equiv_pos_as_xyz
'x, y, z'
'-x, y+1/2, -z+1/2'
'-x, -y, -z'
'x, -y-1/2, z-1/2'

loop_
_atom_site_aniso_label
_atom_site_aniso_U_11
_atom_site_aniso_U_22
_atom_site_aniso_U_33
_atom_site_aniso_U_12
_atom_site_aniso_U_13
_atom_site_aniso_U_23
I .0502(2) .0574(2) .0534(2) .0078(2) .0100(2) .0049(2)
N .041(2) .047(2) .040(2) -.003(2) .010(2) .006(2)
O1 .078(3) .075(3) .040(2) .002(2) .027(2) -.008(2)
O2 .081(3) .039(2) .063(2) .009(2) .018(2) -.005(2)
C1 .035(2) .046(3) .046(3) -.001(2) .008(2) -.005(2)
C2 .036(2) .039(2) .037(2) .001(2) .011(2) -.002(2)
C3 .053(3) .051(3) .041(3) .002(2) .017(2) -.007(2)
C4 .060(3) .059(3) .042(3) .000(3) .016(2) .007(2)
C5 .049(3) .042(3) .065(3) .006(2) .021(3) .009(2)
C6 .045(3) .046(3) .053(3) -.002(2) .016(2) -.010(2)
C7 .033(2) .041(2) .036(2) -.002(2) .012(2) -.005(2)
C8 .039(2) .053(3) .043(3) -.003(2) .012(2) -.002(2)
C9 .044(3) .059(3) .055(3) -.011(2) .013(2) .015(2)
C10 .053(3) .048(3) .042(2) -.001(2) .013(2) .008(2)
C11 .059(3) .051(3) .046(3) -.004(2) .015(2) .000(2)

loop_
_atom_site_label
_atom_site_fract_x
_atom_site_fract_y
_atom_site_fract_z
_atom_site_U_iso_or_equiv
_atom_site_thermal_displace_type
_atom_site_calc_flag
_atom_site_refinement_flags
_atom_site_occupancy
_atom_site_disorder_group
_atom_site_type_symbol
I .08683(5) .20244(2) .37612(5) .0556(2) Uani d . 1 . I
N .6980(5) .1062(2) .7787(5) .0436(9) Uani d . 1 . N
O1 .7319(6) .0120(2) .6180(5) .0629(10) Uani d . 1 . O
O2 .6748(6) .1753(2) 1.0041(5) .0623(10) Uani d . 1 . O
C1 .6968(6) .1194(2) .9469(6) .0437(11) Uani d . 1 . C
C2 .7286(6) .0510(2) 1.0383(6) .0372(9) Uani d . 1 . C
C3 .7475(7) .0334(3) 1.2088(6) .0481(11) Uani d . 1 . C
H3A .7327 .0680 1.2882 .080 Uiso d R 1 . H
C4 .7877(8) -.0350(3) 1.2588(7) .0540(13) Uani d . 1 . C
H4A .8017 -.0485 1.3760 .080 Uiso d R 1 . H
C5 .8064(7) -.0839(3) 1.1414(7) .0518(12) Uani d . 1 . C
H5A .8354 -.1311 1.1800 .080 Uiso d R 1 . H
C6 .7849(7) -.0672(3) .9703(7) .0480(11) Uani d . 1 . C
H6A .7957 -.1017 .8890 .080 Uiso d R 1 . H
C7 .7472(6) .0009(2) .9208(6) .0366(9) Uani d . 1 . C
C8 .7250(7) .0359(3) .7531(6) .0451(11) Uani d . 1 . C
C9 .6903(7) .1592(3) .6459(7) .0537(13) Uani d . 1 . C
H9A .7846 .1484 .5956 .080 Uiso d R 1 . H
H9B .7193 .2040 .7011 .080 Uiso d R 1 . H
C10 .4992(7) .1633(3) .5028(6) .0484(11) Uani d . 1 . C
H10A .4518 .1170 .4715 .080 Uiso d R 1 . H
H10B .5099 .1855 .4009 .080 Uiso d R 1 . H
C11 .3652(8) .2031(3) .5643(7) .0525(12) Uani d . 1 . C
H11A .3635 .1830 .6717 .080 Uiso d R 1 . H
H11B .4084 .2503 .5871 .080 Uiso d R 1 . H

loop_
_atom_type_symbol
_atom_type_description
_atom_type_scat_dispersion_real
_atom_type_scat_dispersion_imag
_atom_type_scat_source
C C .0033 .0016 'International Tables Vol C Tables 4.2.6.8 and 6.1.1.4'
H H .0000 .0000 'International Tables Vol C Tables 4.2.6.8 and 6.1.1.4'
N N .0061 .0033 'International Tables Vol C Tables 4.2.6.8 and 6.1.1.4'
O O .0106 .0060 'International Tables Vol C Tables 4.2.6.8 and 6.1.1.4'
I I -.4742 1.8119 'International Tables Vol C Tables 4.2.6.8 and 6.1.1.4'

loop_
_geom_angle_atom_site_label_1
_geom_angle_atom_site_label_2
_geom_angle_atom_site_label_3
_geom_angle
_geom_angle_publ_flag
C8 N C1 112.0(4) yes
C8 N C9 122.1(4) yes
C1 N C9 125.7(4) yes
O2 C1 N 126.1(5) yes
O2 C1 C2 127.8(5) yes
N C1 C2 106.1(4) yes
C3 C2 C7 121.2(4) no
C3 C2 C1 131.2(4) no
C7 C2 C1 107.5(4) no
C4 C3 C2 117.7(5) no
C3 C4 C5 120.5(5) no
C4 C5 C6 122.3(5) no
C7 C6 C5 117.3(4) no
C6 C7 C2 121.0(4) no
C6 C7 C8 130.7(4) no
C2 C7 C8 108.3(4) no
O1 C8 N 124.0(5) yes
O1 C8 C7 129.9(5) yes
N C8 C7 106.1(4) yes
N C9 C10 112.8(4) yes
C11 C10 C9 110.5(5) no
C10 C11 I 112.1(4) yes

loop_
_geom_bond_atom_site_label_1
_geom_bond_atom_site_label_2
_geom_bond_site_symmetry_2
_geom_bond_distance
_geom_bond_publ_flag
I C11 . 2.143(6) yes
N C8 . 1.390(6) yes
N C1 . 1.396(6) yes
N C9 . 1.471(6) yes
O1 C8 . 1.209(6) yes
O2 C1 . 1.203(6) yes
C1 C2 . 1.487(6) yes
C2 C3 . 1.389(6) no
C2 C7 . 1.396(6) no
C3 C4 . 1.375(7) no
C4 C5 . 1.381(8) no
C5 C6 . 1.384(7) no
C6 C7 . 1.369(7) no
C7 C8 . 1.479(6) yes
C9 C10 . 1.521(7) no
C10 C11 . 1.488(8) no

loop_
_geom_hbond_atom_site_label_D
_geom_hbond_atom_site_label_H
_geom_hbond_atom_site_label_A
_geom_hbond_site_symmetry_A
_geom_hbond_distance_DH
_geom_hbond_distance_HA
_geom_hbond_distance_DA
_geom_hbond_angle_DHA
C4 H4A O1 1_556 .960(10) 2.495(7) 3.224(6) 132.7(2)
C9 H9B O2 4_565 .960(10) 2.773(6) 3.368(6) 120.90(10)
C11 H11B O2 4_565 .960(10) 2.741(7) 3.463(7) 132.50(10)
C4 H4A I 3_657 .960(10) 3.514(5) 4.260(5) 136.30(10)
C5 H5A I 2_646 .960(10) 3.308(5) 4.192(5) 153.90(10)
C6 H6A I 3_656 .960(10) 3.241(6) 4.185(5) 168.30(10)
C9 H9B I 4_666 .960(10) 3.211(5) 3.969(5) 137.20(10)
C11 H11A I 4_566 .960(10) 3.793(5) 4.225(5) 110.40(10)

loop_
_geom_torsion_atom_site_label_1
_geom_torsion_atom_site_label_2
_geom_torsion_atom_site_label_3
_geom_torsion_atom_site_label_4
_geom_torsion
_geom_torsion_publ_flag
C8 N C1 O2 -179.4(5) no
C9 N C1 O2 6.1(8) no
C8 N C1 C2 .8(5) no
C9 N C1 C2 -173.7(4) no
O2 C1 C2 C3 -2.5(9) no
N C1 C2 C3 177.3(5) no
O2 C1 C2 C7 -179.7(5) no
N C1 C2 C7 .1(5) no
C7 C2 C3 C4 .8(7) no
C1 C2 C3 C4 -176.1(5) no
C2 C3 C4 C5 -.6(8) no
C3 C4 C5 C6 -.4(9) no
C4 C5 C6 C7 1.2(8) no
C5 C6 C7 C2 -1.0(7) no
C5 C6 C7 C8 177.0(5) no
C3 C2 C7 C6 .0(7) no
C1 C2 C7 C6 177.5(4) no
C3 C2 C7 C8 -178.4(4) no
C1 C2 C7 C8 -.9(5) no
C1 N C8 O1 -179.7(5) no
C9 N C8 O1 -5.0(7) no
C1 N C8 C7 -1.3(5) no
C9 N C8 C7 173.4(4) no
C6 C7 C8 O1 1.4(9) no
C2 C7 C8 O1 179.6(5) no
C6 C7 C8 N -176.9(5) no
C2 C7 C8 N 1.3(5) no
C8 N C9 C10 81.1(6) no
C1 N C9 C10 -104.9(6) no
N C9 C10 C11 78.8(6) no
C9 C10 C11 I -174.7(3) no

loop_
_cod_related_entry_id
_cod_related_entry_database
_cod_related_entry_code
1 ChemSpider 200563
